data_4100240
_journal_name_full 'Journal of the American Chemical Society'
_journal_year 2005
_chemical_formula_sum 'C38 H45 N3 O8'
_chemical_formula_weight 671.77
_space_group_IT_number 2
_symmetry_cell_setting triclinic
_symmetry_space_group_name_Hall '-P 1'
_symmetry_space_group_name_H-M 'P -1'
_cell_angle_alpha 102.634(1)
_cell_angle_beta 90.790(1)
_cell_angle_gamma 98.378(1)
_cell_formula_units_Z 2
_cell_length_a 8.8203(5)
_cell_length_b 12.4682(3)
_cell_length_c 16.9791(2)
_cell_measurement_temperature 153(2)
_cell_volume 1800.57(11)
_diffrn_ambient_temperature 153(2)
_exptl_crystal_density_diffrn 1.239
_cod_depositor_comments
;
The following automatic conversions were performed:
'_symmetry_cell_setting' value 'Triclinic' changed to 'triclinic'
according to '/home/saulius/struct/CIF-dictionaries/cif_core.dic'
dictionary named 'cif_core.dic' version 2.4.1 from 2010-06-29.

Automatic conversion script
Id: cif_fix_enum 1527 2010-12-29 10:47:43Z saulius 
;
_cod_database_code 4100240

loop_
_symmetry_equiv_pos_as_xyz
'x, y, z'
'-x, -y, -z'

loop_
_atom_site_label
_atom_site_type_symbol
_atom_site_fract_x
_atom_site_fract_y
_atom_site_fract_z
_atom_site_U_iso_or_equiv
_atom_site_adp_type
_atom_site_occupancy
_atom_site_symmetry_multiplicity
_atom_site_calc_flag
_atom_site_refinement_flags
_atom_site_disorder_assembly
_atom_site_disorder_group
N1 N 0.2139(3) 0.5707(2) 0.27574(18) 0.0290(8) Uani 1 1 d . . .
C2 C 0.0992(5) 0.5067(3) 0.3052(3) 0.0369(11) Uani 1 1 d . . .
C3 C 0.1126(4) 0.3882(3) 0.3018(2) 0.0336(10) Uani 1 1 d . . .
H3 H 0.0153 0.3439 0.3051 0.040 Uiso 1 1 d R . .
C4 C 0.2281(4) 0.3829(3) 0.3689(2) 0.0380(11) Uani 1 1 d . . .
H4A H 0.2225 0.3096 0.3790 0.046 Uiso 1 1 d R . .
H4B H 0.2121 0.4338 0.4183 0.046 Uiso 1 1 d R . .
C5 C 0.3848(4) 0.4178(3) 0.3350(2) 0.0314(10) Uani 1 1 d . A .
H5 H 0.4235 0.4939 0.3599 0.038 Uiso 1 1 d R . .
C6 C 0.3485(4) 0.4076(3) 0.2433(2) 0.0268(10) Uani 1 1 d . . .
H6 H 0.4222 0.3717 0.2103 0.032 Uiso 1 1 d R . .
C7 C 0.3307(4) 0.5177(3) 0.2249(2) 0.0248(9) Uani 1 1 d . . .
H7 H 0.2912 0.5027 0.1700 0.030 Uiso 1 1 d R . .
C8 C 0.4784(4) 0.6009(3) 0.2308(2) 0.0281(10) Uani 1 1 d . . .
H8A H 0.5533 0.5681 0.1969 0.034 Uiso 1 1 d R . .
H8B H 0.5196 0.6217 0.2856 0.034 Uiso 1 1 d R . .
C9 C 0.4394(4) 0.7007(3) 0.2035(2) 0.0242(9) Uani 1 1 d . . .
C10 C 0.5278(4) 0.7502(3) 0.1494(2) 0.0286(10) Uani 1 1 d . . .
C11 C 0.4933(4) 0.8455(3) 0.1263(2) 0.0267(10) Uani 1 1 d . . .
C12 C 0.3690(4) 0.8875(3) 0.1572(2) 0.0305(10) Uani 1 1 d . . .
C13 C 0.2750(4) 0.8381(3) 0.2102(2) 0.0294(10) Uani 1 1 d . . .
C14 C 0.3122(4) 0.7440(3) 0.2316(2) 0.0251(9) Uani 1 1 d . . .
C15 C 0.2106(4) 0.6907(3) 0.2880(2) 0.0298(10) Uani 1 1 d . . .
H15 H 0.1074 0.6988 0.2746 0.036 Uiso 1 1 d R . .
O16 O -0.0082(3) 0.5495(2) 0.34025(17) 0.0428(8) Uani 1 1 d . . .
N17 N 0.1935(3) 0.3400(2) 0.2305(2) 0.0300(8) Uani 1 1 d . . .
C18 C 0.1277(5) 0.3084(3) 0.1530(3) 0.0363(11) Uani 1 1 d . . .
O19 O 0.2021(3) 0.2888(2) 0.09347(17) 0.0409(8) Uani 1 1 d . . .
O20 O -0.0260(3) 0.3005(2) 0.15594(16) 0.0426(8) Uani 1 1 d . . .
C21 C -0.1235(5) 0.2635(4) 0.0794(3) 0.0593(14) Uani 1 1 d . . .
C22 C -0.1037(6) 0.1465(4) 0.0396(3) 0.0803(18) Uani 1 1 d . . .
H22A H -0.0035 0.1450 0.0184 0.120 Uiso 1 1 d R . .
H22B H -0.1160 0.1022 0.0794 0.120 Uiso 1 1 d R . .
H22C H -0.1802 0.1172 -0.0035 0.120 Uiso 1 1 d R . .
C23 C -0.0869(5) 0.3448(4) 0.0257(3) 0.0776(17) Uani 1 1 d . . .
H23A H 0.0120 0.3377 0.0040 0.116 Uiso 1 1 d R . .
H23B H -0.1629 0.3312 -0.0179 0.116 Uiso 1 1 d R . .
H23C H -0.0850 0.4187 0.0578 0.116 Uiso 1 1 d R . .
C24 C -0.2811(5) 0.2687(5) 0.1121(3) 0.094(2) Uani 1 1 d . . .
H24A H -0.3040 0.2151 0.1448 0.141 Uiso 1 1 d R . .
H24B H -0.2801 0.3422 0.1447 0.141 Uiso 1 1 d R . .
H24C H -0.3579 0.2547 0.0690 0.141 Uiso 1 1 d R . .
C25 C 0.5049(5) 0.3488(4) 0.3477(3) 0.0452(12) Uani 1 1 d D . .
H25 H 0.4651 0.2755 0.3542 0.054 Uiso 1 1 d R A .
N26 N 0.6495(5) 0.3641(4) 0.3449(3) 0.0441(14) Uani 0.76 1 d PDU A 1
O27 O 0.6859(4) 0.4710(3) 0.3297(2) 0.0446(11) Uani 0.76 1 d PDU A 1
N26' N 0.6281(12) 0.4208(12) 0.3701(12) 0.057(6) Uiso 0.24 1 d PD A 2
O27' O 0.7691(13) 0.3875(9) 0.3854(7) 0.044(3) Uiso 0.24 1 d PD A 2
O28 O 0.6604(3) 0.70768(19) 0.12175(15) 0.0334(7) Uani 1 1 d . . .
C29 C 0.6290(4) 0.6202(3) 0.0498(2) 0.0472(12) Uani 1 1 d . . .
H29A H 0.7222 0.5931 0.0325 0.071 Uiso 1 1 d R . .
H29B H 0.5569 0.5605 0.0609 0.071 Uiso 1 1 d R . .
H29C H 0.5864 0.6492 0.0079 0.071 Uiso 1 1 d R . .
C30 C 0.5960(4) 0.9007(3) 0.0715(2) 0.0419(12) Uani 1 1 d . . .
H30A H 0.5546 0.9638 0.0616 0.063 Uiso 1 1 d R . .
H30B H 0.6969 0.9247 0.0969 0.063 Uiso 1 1 d R . .
H30C H 0.6019 0.8487 0.0213 0.063 Uiso 1 1 d R . .
O31 O 0.3272(3) 0.9818(2) 0.13427(16) 0.0412(8) Uani 1 1 d . . .
C32 C 0.3645(5) 1.0833(3) 0.1937(3) 0.0522(13) Uani 1 1 d . . .
H32A H 0.3348 1.1430 0.1726 0.078 Uiso 1 1 d R . .
H32B H 0.3109 1.0780 0.2419 0.078 Uiso 1 1 d R . .
H32C H 0.4730 1.0975 0.2062 0.078 Uiso 1 1 d R . .
O33 O 0.1525(3) 0.88660(19) 0.24519(14) 0.0316(7) Uani 1 1 d . . .
C34 C 0.0178(4) 0.8757(3) 0.1930(2) 0.0456(12) Uani 1 1 d . . .
H34A H -0.0267 0.7988 0.1771 0.055 Uiso 1 1 d R . .
H34B H 0.0447 0.9023 0.1453 0.055 Uiso 1 1 d R . .
C35 C -0.0925(4) 0.9407(3) 0.2387(2) 0.0308(10) Uani 1 1 d . . .
C36 C -0.0858(4) 1.0517(3) 0.2400(2) 0.0362(11) Uani 1 1 d . . .
H36 H -0.0096 1.0851 0.2093 0.043 Uiso 1 1 d R . .
C37 C -0.1898(4) 1.1156(3) 0.2825(3) 0.0411(12) Uani 1 1 d . . .
H37 H -0.1833 1.1934 0.2834 0.049 Uiso 1 1 d R . .
C38 C -0.2996(4) 1.0636(4) 0.3248(2) 0.0387(11) Uani 1 1 d . . .
H38 H -0.3733 1.1049 0.3535 0.046 Uiso 1 1 d R . .
C39 C -0.3076(4) 0.9531(3) 0.3261(2) 0.0381(11) Uani 1 1 d . . .
H39 H -0.3829 0.9179 0.3564 0.046 Uiso 1 1 d R . .
C40 C -0.2037(5) 0.8930(3) 0.2834(3) 0.0433(12) Uani 1 1 d . . .
H40 H -0.2075 0.8157 0.2837 0.052 Uiso 1 1 d R . .
C41 C 0.2468(4) 0.7492(3) 0.3769(2) 0.0343(11) Uani 1 1 d . . .
H41A H 0.1898 0.7064 0.4103 0.041 Uiso 1 1 d R . .
H41B H 0.2185 0.8223 0.3881 0.041 Uiso 1 1 d R . .
O42 O 0.4065(3) 0.75654(19) 0.39529(15) 0.0316(7) Uani 1 1 d . . .
C43 C 0.4431(4) 0.8002(3) 0.4802(2) 0.0373(11) Uani 1 1 d . . .
H43A H 0.3927 0.7497 0.5103 0.045 Uiso 1 1 d R . .
H43B H 0.4076 0.8706 0.4969 0.045 Uiso 1 1 d R . .
C44 C 0.6111(4) 0.8167(3) 0.4955(2) 0.0273(10) Uani 1 1 d . . .
C45 C 0.6829(4) 0.9079(3) 0.5522(2) 0.0356(11) Uani 1 1 d . . .
H45 H 0.6227 0.9604 0.5814 0.043 Uiso 1 1 d R . .
C46 C 0.8409(5) 0.9235(3) 0.5676(2) 0.0410(11) Uani 1 1 d . . .
H46 H 0.8898 0.9865 0.6075 0.049 Uiso 1 1 d R . .
C47 C 0.9289(5) 0.8497(4) 0.5253(2) 0.0399(11) Uani 1 1 d . . .
H47 H 1.0385 0.8629 0.5338 0.048 Uiso 1 1 d R . .
C48 C 0.8577(5) 0.7578(3) 0.4702(2) 0.0401(11) Uani 1 1 d . . .
H48 H 0.9175 0.7041 0.4423 0.048 Uiso 1 1 d R . .
C49 C 0.7007(4) 0.7428(3) 0.4562(2) 0.0338(10) Uani 1 1 d . . .
H49 H 0.6523 0.6785 0.4174 0.041 Uiso 1 1 d R . .
H27 H 0.796(10) 0.498(7) 0.344(5) 0.19(4) Uiso 0.76 1 d P . .

loop_
_atom_site_aniso_label
_atom_site_aniso_U_11
_atom_site_aniso_U_22
_atom_site_aniso_U_33
_atom_site_aniso_U_23
_atom_site_aniso_U_13
_atom_site_aniso_U_12
N1 0.0224(19) 0.0250(19) 0.037(2) 0.0039(16) 0.0056(17) 0.0012(16)
C2 0.025(3) 0.042(3) 0.038(3) 0.001(2) 0.003(2) -0.001(2)
C3 0.034(3) 0.030(3) 0.034(3) 0.007(2) 0.007(2) -0.002(2)
C4 0.032(2) 0.046(3) 0.037(3) 0.013(2) 0.004(2) 0.001(2)
C5 0.029(2) 0.034(2) 0.030(3) 0.010(2) -0.002(2) -0.003(2)
C6 0.024(2) 0.027(2) 0.028(3) 0.0051(19) 0.004(2) 0.0008(18)
C7 0.022(2) 0.026(2) 0.025(2) 0.0031(19) 0.0042(19) 0.0046(18)
C8 0.024(2) 0.029(2) 0.031(3) 0.008(2) 0.004(2) -0.0009(19)
C9 0.026(2) 0.018(2) 0.027(2) 0.0021(19) 0.000(2) 0.0024(19)
C10 0.023(2) 0.031(2) 0.027(3) 0.001(2) -0.004(2) -0.002(2)
C11 0.030(2) 0.022(2) 0.028(3) 0.0079(19) -0.002(2) -0.001(2)
C12 0.035(3) 0.018(2) 0.039(3) 0.008(2) -0.011(2) 0.003(2)
C13 0.030(2) 0.025(2) 0.030(3) -0.002(2) -0.008(2) 0.007(2)
C14 0.022(2) 0.031(2) 0.021(2) 0.003(2) 0.000(2) 0.005(2)
C15 0.026(2) 0.028(2) 0.035(3) 0.003(2) -0.002(2) 0.0066(19)
O16 0.0283(17) 0.0396(17) 0.053(2) -0.0006(15) 0.0131(16) -0.0056(14)
N17 0.0258(19) 0.0280(19) 0.031(2) 0.0043(17) 0.0014(18) -0.0079(16)
C18 0.041(3) 0.031(3) 0.032(3) 0.008(2) -0.002(3) -0.012(2)
O19 0.0454(19) 0.0424(18) 0.0304(19) 0.0047(15) 0.0043(16) -0.0024(14)
O20 0.0251(17) 0.0581(19) 0.0397(19) 0.0115(15) -0.0058(15) -0.0103(14)
C21 0.047(3) 0.078(4) 0.051(3) 0.030(3) -0.020(3) -0.019(3)
C22 0.105(4) 0.076(4) 0.042(3) 0.015(3) -0.016(3) -0.046(3)
C23 0.059(3) 0.103(4) 0.077(4) 0.043(4) -0.008(3) -0.001(3)
C24 0.028(3) 0.175(6) 0.073(4) 0.041(4) -0.010(3) -0.022(3)
C25 0.033(3) 0.052(3) 0.055(3) 0.024(2) -0.005(3) 0.002(2)
N26 0.051(4) 0.033(3) 0.051(4) 0.010(3) 0.005(3) 0.015(3)
O27 0.030(2) 0.028(2) 0.074(3) 0.013(2) -0.005(2) -0.0013(18)
O28 0.0301(17) 0.0307(16) 0.0382(19) 0.0060(14) 0.0090(14) 0.0021(13)
C29 0.051(3) 0.047(3) 0.042(3) 0.006(3) 0.018(2) 0.008(2)
C30 0.037(3) 0.041(3) 0.050(3) 0.020(2) -0.005(2) -0.002(2)
O31 0.0474(18) 0.0320(17) 0.0438(19) 0.0099(15) -0.0107(15) 0.0042(14)
C32 0.065(3) 0.021(2) 0.065(3) 0.002(2) -0.010(3) 0.001(2)
O33 0.0300(16) 0.0338(16) 0.0302(17) 0.0016(13) -0.0037(14) 0.0110(13)
C34 0.035(3) 0.060(3) 0.037(3) -0.005(2) -0.013(2) 0.017(2)
C35 0.028(2) 0.029(2) 0.035(3) 0.004(2) -0.007(2) 0.009(2)
C36 0.025(2) 0.049(3) 0.039(3) 0.020(2) 0.001(2) 0.001(2)
C37 0.033(3) 0.028(2) 0.058(3) -0.001(2) -0.006(2) 0.008(2)
C38 0.026(3) 0.060(3) 0.028(3) 0.000(2) 0.003(2) 0.013(2)
C39 0.036(3) 0.043(3) 0.039(3) 0.015(2) 0.014(2) 0.007(2)
C40 0.046(3) 0.037(3) 0.045(3) 0.015(2) -0.014(3) -0.005(2)
C41 0.032(3) 0.037(3) 0.033(3) 0.002(2) 0.004(2) 0.010(2)
O42 0.0253(16) 0.0399(16) 0.0278(17) 0.0037(13) 0.0015(13) 0.0045(13)
C43 0.045(3) 0.040(3) 0.027(3) 0.007(2) 0.001(2) 0.008(2)
C44 0.026(2) 0.032(2) 0.025(3) 0.007(2) -0.003(2) 0.006(2)
C45 0.033(3) 0.038(3) 0.034(3) 0.002(2) 0.002(2) 0.006(2)
C46 0.046(3) 0.032(3) 0.039(3) 0.004(2) -0.002(3) -0.005(2)
C47 0.031(3) 0.054(3) 0.033(3) 0.010(2) -0.001(2) 0.001(2)
C48 0.035(3) 0.049(3) 0.036(3) 0.003(2) 0.005(2) 0.015(2)
C49 0.036(3) 0.032(2) 0.031(3) 0.004(2) 0.000(2) 0.002(2)

loop_
_geom_bond_atom_site_label_1
_geom_bond_atom_site_label_2
_geom_bond_distance
_geom_bond_site_symmetry_2
_geom_bond_publ_flag
N1 C2 1.366(4) . ?
N1 C15 1.469(4) . ?
N1 C7 1.489(4) . ?
C2 O16 1.250(4) . ?
C2 C3 1.488(5) . ?
C3 N17 1.472(4) . ?
C3 C4 1.536(5) . ?
C3 H3 0.9600 . ?
C4 C5 1.545(5) . ?
C4 H4A 0.9599 . ?
C4 H4B 0.9601 . ?
C5 C25 1.500(5) . ?
C5 C6 1.559(5) . ?
C5 H5 0.9600 . ?
C6 N17 1.484(4) . ?
C6 C7 1.501(4) . ?
C6 H6 0.9600 . ?
C7 C8 1.529(4) . ?
C7 H7 0.9599 . ?
C8 C9 1.503(4) . ?
C8 H8A 0.9600 . ?
C8 H8B 0.9599 . ?
C9 C14 1.362(4) . ?
C9 C10 1.399(5) . ?
C10 O28 1.398(4) . ?
C10 C11 1.402(5) . ?
C11 C12 1.347(5) . ?
C11 C30 1.510(5) . ?
C12 C13 1.411(5) . ?
C12 O31 1.411(4) . ?
C13 C14 1.383(5) . ?
C13 O33 1.391(4) . ?
C14 C15 1.514(5) . ?
C15 C41 1.531(5) . ?
C15 H15 0.9600 . ?
N17 C18 1.382(5) . ?
C18 O19 1.212(4) . ?
C18 O20 1.347(4) . ?
O20 C21 1.494(5) . ?
C21 C22 1.504(6) . ?
C21 C24 1.509(6) . ?
C21 C23 1.510(5) . ?
C22 H22A 0.9600 . ?
C22 H22B 0.9600 . ?
C22 H22C 0.9601 . ?
C23 H23A 0.9600 . ?
C23 H23B 0.9600 . ?
C23 H23C 0.9601 . ?
C24 H24A 0.9600 . ?
C24 H24B 0.9600 . ?
C24 H24C 0.9600 . ?
C25 N26 1.265(5) . ?
C25 N26' 1.299(9) . ?
C25 H25 0.9600 . ?
N26 O27 1.405(5) . ?
O27 H27 0.99(8) . ?
N26' O27' 1.405(10) . ?
O28 C29 1.441(4) . ?
C29 H29A 0.9600 . ?
C29 H29B 0.9599 . ?
C29 H29C 0.9601 . ?
C30 H30A 0.9600 . ?
C30 H30B 0.9600 . ?
C30 H30C 0.9599 . ?
O31 C32 1.428(4) . ?
C32 H32A 0.9598 . ?
C32 H32B 0.9599 . ?
C32 H32C 0.9599 . ?
O33 C34 1.445(4) . ?
C34 C35 1.477(5) . ?
C34 H34A 0.9600 . ?
C34 H34B 0.9600 . ?
C35 C36 1.372(5) . ?
C35 C40 1.393(5) . ?
C36 C37 1.405(5) . ?
C36 H36 0.9600 . ?
C37 C38 1.384(5) . ?
C37 H37 0.9600 . ?
C38 C39 1.375(5) . ?
C38 H38 0.9601 . ?
C39 C40 1.381(5) . ?
C39 H39 0.9599 . ?
C40 H40 0.9600 . ?
C41 O42 1.424(4) . ?
C41 H41A 0.9602 . ?
C41 H41B 0.9599 . ?
O42 C43 1.439(4) . ?
C43 C44 1.477(5) . ?
C43 H43A 0.9599 . ?
C43 H43B 0.9600 . ?
C44 C49 1.370(5) . ?
C44 C45 1.385(5) . ?
C45 C46 1.392(5) . ?
C45 H45 0.9599 . ?
C46 C47 1.379(5) . ?
C46 H46 0.9601 . ?
C47 C48 1.374(5) . ?
C47 H47 0.9600 . ?
C48 C49 1.380(5) . ?
C48 H48 0.9600 . ?
C49 H49 0.9601 . ?
